data_7219847
loop_
_publ_author_name
'Yang, Li-Zi'
'Fang, Ran'
'Dou, Wei'
'Kirillov, Alexander M.'
'Xu, Cai-ling'
'Liu, Wei-Sheng'

_publ_section_title
;
 Structural diversity in new coordination polymers modulated by semirigid
 ether-linked pyridine-phthalate building block and ancillary ligands:
 syntheses, structures, and luminescence properties
;
_journal_issue 16
_journal_name_full CrystEngComm
_journal_page_first 3117
_journal_paper_doi 10.1039/C5CE00341E
_journal_volume 17
_journal_year 2015
_chemical_formula_moiety 'C18 H11 Cd N2 O5'
_chemical_formula_sum 'C18 H11 Cd N2 O5'
_chemical_formula_weight 447.69
_chemical_name_systematic
;
 ? 
;
_space_group_crystal_system monoclinic
_space_group_IT_number 14
_space_group_name_Hall '-P 2ybc'
_space_group_name_H-M_alt 'P 1 21/c 1'
_symmetry_space_group_name_Hall '-P 2ybc'
_symmetry_space_group_name_H-M 'P 1 21/c 1'
_atom_sites_solution_hydrogens geom
_atom_sites_solution_primary direct
_atom_sites_solution_secondary difmap
_audit_creation_date 2015-02-06
_audit_creation_method
;
Olex2 1.2
(compiled 2015.01.26 svn.r3150 for OlexSys, GUI svn.r4998)
;
_audit_update_record
;
2015-02-09 deposited with the CCDC.
2015-03-10 downloaded from the CCDC.
;
_cell_angle_alpha 90.00
_cell_angle_beta 96.176(7)
_cell_angle_gamma 90.00
_cell_formula_units_Z 4
_cell_length_a 7.6214(11)
_cell_length_b 17.281(2)
_cell_length_c 12.3199(16)
_cell_measurement_reflns_used 1919
_cell_measurement_temperature 296(2)
_cell_measurement_theta_max 23.01
_cell_measurement_theta_min 2.88
_cell_volume 1613.2(4)
_computing_cell_refinement 'SAINT v7.60A (Bruker, 2009)'
_computing_data_reduction 'SAINT v7.60A (Bruker, 2009)'
_computing_molecular_graphics 'Olex2 (Dolomanov et al., 2009)'
_computing_publication_material 'Olex2 (Dolomanov et al., 2009)'
_computing_structure_refinement 'XL (Sheldrick, 2008)'
_computing_structure_solution 'SHELXS-97 (Sheldrick, 1990)'
_diffrn_ambient_temperature 296(2)
_diffrn_measured_fraction_theta_full 0.994
_diffrn_measured_fraction_theta_max 0.994
_diffrn_measurement_device_type 'Bruker APEX-II CCD'
_diffrn_measurement_method '\f and \w scans'
_diffrn_radiation_monochromator graphite
_diffrn_radiation_type MoK\a
_diffrn_radiation_wavelength 0.71073
_diffrn_reflns_av_R_equivalents 0.0609
_diffrn_reflns_av_unetI/netI 0.0711
_diffrn_reflns_limit_h_max 9
_diffrn_reflns_limit_h_min -7
_diffrn_reflns_limit_k_max 20
_diffrn_reflns_limit_k_min -20
_diffrn_reflns_limit_l_max 13
_diffrn_reflns_limit_l_min -14
_diffrn_reflns_number 8016
_diffrn_reflns_theta_full 25.00
_diffrn_reflns_theta_max 25.00
_diffrn_reflns_theta_min 2.04
_diffrn_source 'fine-focus sealed tube'
_diffrn_standards_number 0
_exptl_absorpt_coefficient_mu 1.387
_exptl_absorpt_correction_T_max 0.7452
_exptl_absorpt_correction_T_min 0.5705
_exptl_absorpt_correction_type multi-scan
_exptl_absorpt_process_details
;
SADABS-2008/1 (Bruker,2008) was used for absorption correction.
wR2(int) was 0.0933 before and 0.0666 after correction.
The Ratio of minimum to maximum transmission is 0.7656.
The \l/2 correction factor is 0.0015.
;
_exptl_crystal_colour 'clear light colourless'
_exptl_crystal_colour_lustre clear
_exptl_crystal_colour_modifier light
_exptl_crystal_colour_primary colourless
_exptl_crystal_density_diffrn 1.843
_exptl_crystal_density_method 'not measured'
_exptl_crystal_description plate
_exptl_crystal_F_000 884
_exptl_crystal_size_max 0.15
_exptl_crystal_size_mid 0.14
_exptl_crystal_size_min 0.1
_refine_diff_density_max 1.896
_refine_diff_density_min -1.154
_refine_diff_density_rms 0.173
_refine_ls_extinction_method none
_refine_ls_goodness_of_fit_ref 1.023
_refine_ls_hydrogen_treatment constr
_refine_ls_matrix_type full
_refine_ls_number_parameters 235
_refine_ls_number_reflns 2826
_refine_ls_number_restraints 6
_refine_ls_restrained_S_all 1.030
_refine_ls_R_factor_all 0.0826
_refine_ls_R_factor_gt 0.0607
_refine_ls_shift/su_max 0.000
_refine_ls_shift/su_mean 0.000
_refine_ls_structure_factor_coef Fsqd
_refine_ls_weighting_details 'calc w=1/[\s^2^(Fo^2^)+(0.1095P)^2^+0.0000P] where P=(Fo^2^+2Fc^2^)/3'
_refine_ls_weighting_scheme calc
_refine_ls_wR_factor_gt 0.1582
_refine_ls_wR_factor_ref 0.1748
_reflns_number_gt 2061
_reflns_number_total 2826
_reflns_threshold_expression >2sigma(I)
_cod_data_source_file c5ce00341e2.cif
_cod_data_source_block p21n
_cod_depositor_comments 'Adding full bibliography for 7219841--7219847.cif.'
_cod_database_code 7219847
_olex2_refinement_description
;
1. Fixed Uiso
 At 1.2 times of:
  All C(H) groups
2. Uiso/Uaniso restraints and constraints
Uanis(C11) \\sim Ueq: with sigma of 0.01 and sigma for terminal atoms of 0.02
3.a Aromatic/amide H refined with riding coordinates:
 C3(H3), C4(H4), C5(H5), C10(H10), C11(H11), C12(H12), C13(H13), C14(H14),
 C15(H15), C17(H17), C18(H18)
;
_olex2_submission_special_instructions 'No special instructions were received'

loop_
_space_group_symop_id
_space_group_symop_operation_xyz
1 'x, y, z'
2 '-x, y+1/2, -z+1/2'
3 '-x, -y, -z'
4 'x, -y-1/2, z-1/2'

loop_
_atom_site_label
_atom_site_type_symbol
_atom_site_fract_x
_atom_site_fract_y
_atom_site_fract_z
_atom_site_U_iso_or_equiv
_atom_site_adp_type
_atom_site_occupancy
_atom_site_calc_flag
_atom_site_refinement_flags_posn
_atom_site_refinement_flags_adp
Cd1 Cd 0.41752(8) 0.30724(3) 0.61475(4) 0.0422(3) Uani 1 d . .
C1 C 0.2589(10) 0.1243(5) 0.9356(6) 0.0470(18) Uani 1 d . .
C2 C 0.1541(9) 0.0876(4) 0.8392(6) 0.0423(17) Uani 1 d . .
C3 C 0.0754(11) 0.0160(5) 0.8509(8) 0.060(2) Uani 1 d . .
H3 H 0.0924 -0.0091 0.9180 0.072 Uiso 1 calc R .
C4 C -0.0269(13) -0.0185(6) 0.7661(8) 0.072(3) Uani 1 d . .
H4 H -0.0787 -0.0664 0.7762 0.086 Uiso 1 calc R .
C5 C -0.0526(11) 0.0170(6) 0.6671(8) 0.065(3) Uani 1 d . .
H5 H -0.1223 -0.0061 0.6094 0.078 Uiso 1 calc R .
C6 C 0.0259(10) 0.0878(5) 0.6533(6) 0.052(2) Uani 1 d . .
C7 C 0.1327(9) 0.1246(4) 0.7363(6) 0.0376(16) Uani 1 d . .
C8 C 0.2268(10) 0.1976(4) 0.7079(6) 0.0375(17) Uani 1 d . .
C9 C -0.0947(11) 0.1809(6) 0.5172(7) 0.057(2) Uani 1 d . .
C10 C -0.0696(11) 0.2155(7) 0.4206(7) 0.073(3) Uani 1 d . .
H10 H 0.0144 0.1969 0.3778 0.088 Uiso 1 calc R .
C11 C -0.1697(15) 0.2776(8) 0.3889(8) 0.085(3) Uani 1 d . U
H11 H -0.1543 0.3020 0.3232 0.102 Uiso 1 calc R .
C12 C -0.2974(12) 0.3063(6) 0.4536(8) 0.073(3) Uani 1 d . .
H12 H -0.3616 0.3506 0.4328 0.087 Uiso 1 calc R .
C13 C -0.2256(10) 0.2081(5) 0.5779(6) 0.0454(19) Uani 1 d . .
H13 H -0.2440 0.1834 0.6427 0.055 Uiso 1 calc R .
C14 C 0.5155(11) 0.4574(4) 0.7603(6) 0.049(2) Uani 1 d . .
H14 H 0.5360 0.4784 0.6934 0.058 Uiso 1 calc R .
C15 C 0.5311(11) 0.5046(5) 0.8486(6) 0.049(2) Uani 1 d . .
H15 H 0.5652 0.5559 0.8420 0.059 Uiso 1 calc R .
C16 C 0.4953(8) 0.4753(4) 0.9499(5) 0.0326(15) Uani 1 d . .
C17 C 0.4473(9) 0.3982(4) 0.9523(5) 0.0368(16) Uani 1 d . .
H17 H 0.4218 0.3759 1.0175 0.044 Uiso 1 calc R .
C18 C 0.4370(10) 0.3543(4) 0.8588(5) 0.0428(18) Uani 1 d . .
H18 H 0.4039 0.3026 0.8623 0.051 Uiso 1 calc R .
N1 N -0.3246(9) 0.2687(4) 0.5453(5) 0.0530(17) Uani 1 d . .
N2 N 0.4731(8) 0.3832(3) 0.7631(5) 0.0419(15) Uani 1 d . .
O1 O 0.3167(11) 0.0824(4) 1.0137(5) 0.081(2) Uani 1 d . .
O2 O 0.2806(7) 0.1957(3) 0.9362(4) 0.0459(13) Uani 1 d . .
O3 O 0.3899(7) 0.1888(3) 0.6948(4) 0.0439(13) Uani 1 d . .
O4 O 0.1478(7) 0.2592(3) 0.6919(4) 0.0505(13) Uani 1 d . .
O5 O 0.0152(7) 0.1194(4) 0.5473(4) 0.0627(17) Uani 1 d . .

loop_
_atom_site_aniso_label
_atom_site_aniso_U_11
_atom_site_aniso_U_22
_atom_site_aniso_U_33
_atom_site_aniso_U_23
_atom_site_aniso_U_13
_atom_site_aniso_U_12
Cd1 0.0562(4) 0.0397(4) 0.0304(4) -0.0033(2) 0.0041(3) 0.0009(2)
C1 0.047(5) 0.053(5) 0.042(4) -0.001(4) 0.009(4) -0.006(4)
C2 0.037(4) 0.049(4) 0.042(4) -0.006(3) 0.010(3) -0.009(3)
C3 0.061(6) 0.063(6) 0.061(5) -0.004(4) 0.027(5) -0.014(4)
C4 0.064(6) 0.072(6) 0.081(7) -0.015(5) 0.019(5) -0.032(5)
C5 0.043(5) 0.088(7) 0.063(6) -0.034(5) 0.001(4) -0.023(5)
C6 0.032(4) 0.078(6) 0.045(5) -0.021(4) 0.008(4) -0.006(4)
C7 0.027(4) 0.048(4) 0.039(4) -0.016(3) 0.008(3) -0.003(3)
C8 0.040(4) 0.051(5) 0.023(3) -0.009(3) 0.007(3) -0.005(3)
C9 0.035(5) 0.101(7) 0.033(4) -0.010(4) -0.002(4) -0.015(4)
C10 0.033(5) 0.142(10) 0.046(5) 0.011(6) 0.008(4) -0.004(5)
C11 0.062(6) 0.133(7) 0.063(5) 0.033(5) 0.022(5) -0.018(6)
C12 0.042(5) 0.115(9) 0.061(6) 0.029(5) 0.006(5) -0.014(5)
C13 0.043(5) 0.067(5) 0.027(4) -0.004(3) 0.010(3) -0.004(4)
C14 0.069(6) 0.040(4) 0.040(4) -0.001(3) 0.020(4) -0.013(4)
C15 0.063(5) 0.047(5) 0.040(4) -0.010(3) 0.016(4) -0.019(4)
C16 0.027(4) 0.037(4) 0.034(4) -0.002(3) 0.003(3) 0.004(3)
C17 0.047(4) 0.032(4) 0.030(3) 0.003(3) -0.002(3) 0.001(3)
C18 0.060(5) 0.032(4) 0.033(4) 0.002(3) -0.006(3) -0.002(3)
N1 0.040(4) 0.077(5) 0.043(4) 0.010(4) 0.011(3) -0.007(4)
N2 0.046(4) 0.040(4) 0.040(3) -0.007(3) 0.005(3) 0.002(3)
O1 0.131(6) 0.057(4) 0.050(4) 0.011(3) -0.016(4) -0.014(4)
O2 0.053(3) 0.047(3) 0.036(3) -0.002(2) -0.001(2) -0.008(3)
O3 0.043(3) 0.046(3) 0.045(3) -0.005(2) 0.014(3) -0.001(2)
O4 0.048(3) 0.050(3) 0.051(3) 0.002(3) -0.002(3) 0.005(3)
O5 0.047(3) 0.103(5) 0.038(3) -0.023(3) 0.004(3) 0.008(3)

loop_
_atom_type_symbol
_atom_type_description
_atom_type_scat_dispersion_real
_atom_type_scat_dispersion_imag
_atom_type_scat_source
C C 0.0033 0.0016 'International Tables Vol C Tables 4.2.6.8 and 6.1.1.4'
H H 0.0000 0.0000 'International Tables Vol C Tables 4.2.6.8 and 6.1.1.4'
N N 0.0061 0.0033 'International Tables Vol C Tables 4.2.6.8 and 6.1.1.4'
O O 0.0106 0.0060 'International Tables Vol C Tables 4.2.6.8 and 6.1.1.4'
Cd Cd -0.8075 1.2024 'International Tables Vol C Tables 4.2.6.8 and 6.1.1.4'

loop_
_geom_angle_atom_site_label_1
_geom_angle_atom_site_label_2
_geom_angle_atom_site_label_3
_geom_angle
_geom_angle_site_symmetry_1
_geom_angle_site_symmetry_3
N1 Cd1 C1 98.5(2) 1_655 4_565
N1 Cd1 O1 106.1(3) 1_655 4_565
N1 Cd1 O2 87.5(2) 1_655 4_565
N1 Cd1 O4 143.9(2) 1_655 .
N2 Cd1 C1 116.1(2) . 4_565
N2 Cd1 N1 111.9(2) . 1_655
N2 Cd1 O1 88.8(2) . 4_565
N2 Cd1 O2 143.5(2) . 4_565
N2 Cd1 O3 100.9(2) . .
N2 Cd1 O4 88.6(2) . .
O1 Cd1 C1 27.7(2) 4_565 4_565
O1 Cd1 O4 103.6(2) 4_565 .
O2 Cd1 C1 27.72(19) 4_565 4_565
O2 Cd1 O1 55.44(19) 4_565 4_565
O2 Cd1 O4 92.79(19) 4_565 .
O3 Cd1 C1 134.1(2) . 4_565
O3 Cd1 N1 91.3(2) . 1_655
O3 Cd1 O1 155.4(2) . 4_565
O3 Cd1 O2 109.52(18) . 4_565
O3 Cd1 O4 54.70(18) . .
O4 Cd1 C1 98.3(2) . 4_565
C2 C1 Cd1 174.7(5) . 4_566
O1 C1 Cd1 61.9(4) . 4_566
O1 C1 C2 118.7(7) . .
O2 C1 Cd1 60.6(4) . 4_566
O2 C1 C2 118.9(7) . .
O2 C1 O1 122.4(7) . .
C3 C2 C1 119.5(7) . .
C3 C2 C7 119.1(7) . .
C7 C2 C1 121.3(7) . .
C4 C3 C2 121.6(9) . .
C5 C4 C3 120.1(9) . .
C4 C5 C6 119.2(8) . .
C5 C6 C7 122.9(8) . .
C5 C6 O5 118.4(7) . .
C7 C6 O5 118.3(7) . .
C2 C7 C8 125.0(6) . .
C6 C7 C2 117.0(7) . .
C6 C7 C8 117.8(7) . .
O3 C8 C7 114.9(6) . .
O4 C8 C7 121.6(7) . .
O4 C8 O3 123.3(7) . .
C10 C9 C13 119.7(9) . .
C10 C9 O5 115.8(8) . .
O5 C9 C13 124.5(8) . .
C11 C10 C9 118.3(9) . .
C10 C11 C12 121.1(9) . .
N1 C12 C11 119.1(10) . .
N1 C13 C9 121.4(7) . .
N2 C14 C15 124.3(7) . .
C14 C15 C16 119.2(7) . .
C15 C16 C16 122.1(8) . 3_667
C17 C16 C15 116.4(6) . .
C17 C16 C16 121.5(7) . 3_667
C18 C17 C16 120.4(6) . .
N2 C18 C17 122.3(6) . .
C12 N1 Cd1 112.7(6) . 1_455
C13 N1 Cd1 126.2(5) . 1_455
C13 N1 C12 120.2(8) . .
C14 N2 Cd1 124.7(5) . .
C14 N2 C18 117.3(6) . .
C18 N2 Cd1 117.3(5) . .
C1 O1 Cd1 90.3(5) . 4_566
C1 O2 Cd1 91.7(5) . 4_566
C8 O3 Cd1 94.8(4) . .
C8 O4 Cd1 86.5(4) . .
C9 O5 C6 121.4(6) . .

loop_
_geom_bond_atom_site_label_1
_geom_bond_atom_site_label_2
_geom_bond_distance
_geom_bond_site_symmetry_2
Cd1 C1 2.675(8) 4_565
Cd1 N1 2.324(7) 1_655
Cd1 N2 2.253(6) .
Cd1 O1 2.360(6) 4_565
Cd1 O2 2.332(5) 4_565
Cd1 O3 2.291(5) .
Cd1 O4 2.498(6) .
C1 Cd1 2.675(8) 4_566
C1 C2 1.499(10) .
C1 O1 1.246(10) .
C1 O2 1.245(8) .
C2 C3 1.389(11) .
C2 C7 1.413(10) .
C3 C4 1.372(12) .
C4 C5 1.360(13) .
C5 C6 1.380(12) .
C6 C7 1.391(10) .
C6 O5 1.411(10) .
C7 C8 1.511(10) .
C8 O3 1.280(9) .
C8 O4 1.228(8) .
C9 C10 1.364(13) .
C9 C13 1.392(11) .
C9 O5 1.378(10) .
C10 C11 1.350(15) .
C11 C12 1.413(15) .
C12 N1 1.338(11) .
C13 N1 1.328(10) .
C14 C15 1.355(10) .
C14 N2 1.323(9) .
C15 C16 1.402(10) .
C16 C16 1.495(12) 3_667
C16 C17 1.382(9) .
C17 C18 1.374(9) .
C18 N2 1.336(9) .
N1 Cd1 2.324(7) 1_455
O1 Cd1 2.360(6) 4_566
O2 Cd1 2.332(5) 4_566
